data_7038763
loop_
_publ_author_name
'Hou, Xiaomin'
'Tang, Si-Fu'

_publ_section_title
;
 Speciation of metal phosphonates with the assistance of weak
 interactions.
;
_journal_issue 17
_journal_name_full 'Dalton transactions (Cambridge, England : 2003)'
_journal_page_first 7349
_journal_page_last 7359
_journal_paper_doi 10.1039/c6dt00643d
_journal_volume 45
_journal_year 2016
_chemical_formula_sum 'C17 H16 N2 O6 P2 Zn'
_chemical_formula_weight 471.63
_chemical_name_systematic
;
 ?
;
_space_group_crystal_system triclinic
_space_group_IT_number 2
_space_group_name_Hall '-P 1'
_space_group_name_H-M_alt 'P -1'
_symmetry_space_group_name_Hall '-P 1'
_symmetry_space_group_name_H-M 'P -1'
_atom_sites_solution_hydrogens geom
_audit_creation_method SHELXL-2013
_audit_update_record
;
2016-03-09 deposited with the CCDC.
2016-03-11 downloaded from the CCDC.
;
_cell_angle_alpha 93.404(2)
_cell_angle_beta 107.127(2)
_cell_angle_gamma 102.703(2)
_cell_formula_units_Z 2
_cell_length_a 8.6253(11)
_cell_length_b 9.2656(12)
_cell_length_c 12.1600(15)
_cell_measurement_reflns_used 8538
_cell_measurement_temperature 296(2)
_cell_measurement_theta_max 27.52
_cell_measurement_theta_min 2.27
_cell_volume 897.9(2)
_computing_cell_refinement 'Bruker XSCANS'
_computing_data_collection 'Bruker XSCANS'
_computing_data_reduction 'Bruker SHELXTL'
_computing_molecular_graphics 'Bruker SHELXTL'
_computing_publication_material 'Bruker SHELXTL'
_computing_structure_refinement 'SHELXL-2013 (Sheldrick, 2013)'
_computing_structure_solution 'SHELXS-97 (Sheldrick, 1990)'
_diffrn_ambient_temperature 296(2)
_diffrn_measured_fraction_theta_full 0.996
_diffrn_measured_fraction_theta_max 0.970
_diffrn_measurement_device_type 'Bruker P4'
_diffrn_measurement_method '\w scans'
_diffrn_radiation_type MoK\a
_diffrn_radiation_wavelength 0.71073
_diffrn_reflns_av_R_equivalents 0.0366
_diffrn_reflns_av_unetI/netI 0.0576
_diffrn_reflns_Laue_measured_fraction_full 0.996
_diffrn_reflns_Laue_measured_fraction_max 0.970
_diffrn_reflns_limit_h_max 9
_diffrn_reflns_limit_h_min -11
_diffrn_reflns_limit_k_max 11
_diffrn_reflns_limit_k_min -12
_diffrn_reflns_limit_l_max 15
_diffrn_reflns_limit_l_min -15
_diffrn_reflns_number 8534
_diffrn_reflns_point_group_measured_fraction_full 0.996
_diffrn_reflns_point_group_measured_fraction_max 0.970
_diffrn_reflns_theta_full 25.242
_diffrn_reflns_theta_max 27.523
_diffrn_reflns_theta_min 2.273
_diffrn_source 'fine-focus sealed tube'
_exptl_absorpt_coefficient_mu 1.586
_exptl_absorpt_correction_T_max 0.840
_exptl_absorpt_correction_T_min 0.690
_exptl_absorpt_correction_type multi-scan
_exptl_crystal_colour colorless
_exptl_crystal_density_diffrn 1.744
_exptl_crystal_description block
_exptl_crystal_F_000 480
_exptl_crystal_size_max 0.28
_exptl_crystal_size_mid 0.20
_exptl_crystal_size_min 0.11
_refine_diff_density_max 0.436
_refine_diff_density_min -0.492
_refine_diff_density_rms 0.084
_refine_ls_extinction_method none
_refine_ls_goodness_of_fit_ref 1.023
_refine_ls_hydrogen_treatment constr
_refine_ls_matrix_type full
_refine_ls_number_parameters 253
_refine_ls_number_reflns 4013
_refine_ls_number_restraints 0
_refine_ls_restrained_S_all 1.023
_refine_ls_R_factor_all 0.0559
_refine_ls_R_factor_gt 0.0380
_refine_ls_shift/su_max 0.001
_refine_ls_shift/su_mean 0.000
_refine_ls_structure_factor_coef Fsqd
_refine_ls_weighting_details
;
 w=1/[\s^2^(Fo^2^)+(0.0353P)^2^+0.3536P]
 where P=(Fo^2^+2Fc^2^)/3
;
_refine_ls_weighting_scheme calc
_refine_ls_wR_factor_gt 0.0815
_refine_ls_wR_factor_ref 0.0887
_reflns_Friedel_coverage 0.000
_reflns_number_gt 3117
_reflns_number_total 4013
_reflns_threshold_expression 'I > 2\s(I)'
_cod_data_source_file c6dt00643d2.cif
_cod_data_source_block 5
_cod_depositor_comments 'Adding full bibliography for 7038759--7038764.cif.'
_cod_database_code 7038763
_shelx_space_group_comment
;
The symmetry employed for this shelxl refinement is uniquely defined
by the following loop, which should always be used as a source of
symmetry information in preference to the above space-group names.
They are only intended as comments.
;
_shelxl_version_number 2013-2

loop_
_space_group_symop_operation_xyz
'x, y, z'
'-x, -y, -z'

loop_
_atom_site_label
_atom_site_type_symbol
_atom_site_fract_x
_atom_site_fract_y
_atom_site_fract_z
_atom_site_U_iso_or_equiv
_atom_site_adp_type
_atom_site_occupancy
_atom_site_site_symmetry_order
_atom_site_calc_flag
_atom_site_refinement_flags_posn
_atom_site_refinement_flags_adp
Zn1 Zn 0.67646(4) 0.64169(4) 0.88564(3) 0.02060(11) Uani 1 1 d . .
O1 O 0.6651(3) 0.6169(2) 0.61947(18) 0.0281(5) Uani 1 1 d . .
O2 O 0.5087(2) 0.3441(2) 0.57675(18) 0.0274(5) Uani 1 1 d . .
H2B H 0.4727 0.3749 0.5148 0.041 Uiso 1 1 calc R U
O3 O 0.6719(2) 0.4628(2) 0.78222(17) 0.0239(5) Uani 1 1 d . .
O4 O 1.4237(2) 0.5743(2) 0.86120(18) 0.0249(5) Uani 1 1 d . .
O5 O 1.4069(3) 0.2985(2) 0.83477(19) 0.0290(5) Uani 1 1 d . .
H5A H 1.4870 0.3356 0.8136 0.043 Uiso 1 1 calc R U
O6 O 1.2465(3) 0.3915(3) 0.95289(18) 0.0320(5) Uani 1 1 d . .
N1 N 0.6482(3) 0.8339(3) 0.8100(2) 0.0229(6) Uani 1 1 d . .
N2 N 0.9357(3) 0.7654(3) 0.9078(2) 0.0254(6) Uani 1 1 d . .
P1 P 0.66068(9) 0.45971(9) 0.65456(7) 0.02037(18) Uani 1 1 d . .
P2 P 1.31270(9) 0.42213(9) 0.85341(7) 0.02022(18) Uani 1 1 d . .
C1 C 0.4987(4) 0.8579(4) 0.7584(3) 0.0335(8) Uani 1 1 d . .
H1A H 0.4048 0.7982 0.7702 0.040 Uiso 1 1 calc R U
C2 C 0.4782(5) 0.9678(4) 0.6882(4) 0.0487(10) Uani 1 1 d . .
H2A H 0.3729 0.9848 0.6557 0.058 Uiso 1 1 calc R U
C3 C 0.6148(5) 1.0515(4) 0.6668(4) 0.0484(11) Uani 1 1 d . .
H3A H 0.6028 1.1228 0.6163 0.058 Uiso 1 1 calc R U
C4 C 0.7709(4) 1.0296(4) 0.7207(3) 0.0373(8) Uani 1 1 d . .
H4A H 0.8656 1.0874 0.7085 0.045 Uiso 1 1 calc R U
C5 C 0.7845(4) 0.9206(3) 0.7931(3) 0.0247(7) Uani 1 1 d . .
C6 C 0.9473(4) 0.8908(3) 0.8570(3) 0.0219(6) Uani 1 1 d . .
C7 C 1.1004(4) 0.9860(4) 0.8672(3) 0.0332(8) Uani 1 1 d . .
H7A H 1.1058 1.0730 0.8326 0.040 Uiso 1 1 calc R U
C8 C 1.2449(4) 0.9495(4) 0.9296(3) 0.0390(9) Uani 1 1 d . .
H8A H 1.3491 1.0120 0.9377 0.047 Uiso 1 1 calc R U
C9 C 1.2341(4) 0.8210(4) 0.9794(3) 0.0390(9) Uani 1 1 d . .
H9A H 1.3303 0.7932 1.0199 0.047 Uiso 1 1 calc R U
C10 C 1.0771(4) 0.7330(4) 0.9684(3) 0.0330(8) Uani 1 1 d . .
H10A H 1.0698 0.6474 1.0049 0.040 Uiso 1 1 calc R U
C11 C 0.9750(4) 0.2100(4) 0.4117(3) 0.0403(9) Uani 1 1 d . .
H11A H 0.8668 0.1993 0.3557 0.060 Uiso 1 1 calc R U
H11B H 0.9943 0.1131 0.4235 0.060 Uiso 1 1 calc R U
H11C H 1.0598 0.2664 0.3839 0.060 Uiso 1 1 calc R U
C12 C 0.9813(4) 0.2902(3) 0.5248(3) 0.0252(7) Uani 1 1 d . .
C13 C 1.1232(4) 0.3178(3) 0.6212(3) 0.0259(7) Uani 1 1 d . .
H13A H 1.2172 0.2891 0.6145 0.031 Uiso 1 1 calc R U
C14 C 1.1296(3) 0.3869(3) 0.7275(2) 0.0196(6) Uani 1 1 d . .
C15 C 0.9880(4) 0.4302(3) 0.7364(2) 0.0216(6) Uani 1 1 d . .
H15A H 0.9898 0.4755 0.8073 0.026 Uiso 1 1 calc R U
C16 C 0.8442(3) 0.4065(3) 0.6408(2) 0.0198(6) Uani 1 1 d . .
C17 C 0.8432(4) 0.3371(3) 0.5357(3) 0.0248(7) Uani 1 1 d . .
H17A H 0.7480 0.3217 0.4712 0.030 Uiso 1 1 calc R U

loop_
_atom_site_aniso_label
_atom_site_aniso_U_11
_atom_site_aniso_U_22
_atom_site_aniso_U_33
_atom_site_aniso_U_23
_atom_site_aniso_U_13
_atom_site_aniso_U_12
Zn1 0.01599(19) 0.02356(19) 0.0207(2) 0.00571(14) 0.00453(14) 0.00270(14)
O1 0.0246(12) 0.0271(11) 0.0283(12) 0.0035(9) 0.0024(10) 0.0057(9)
O2 0.0187(11) 0.0300(12) 0.0280(12) 0.0058(9) -0.0010(9) 0.0056(9)
O3 0.0197(11) 0.0329(12) 0.0208(11) 0.0041(9) 0.0077(9) 0.0081(9)
O4 0.0131(10) 0.0245(11) 0.0331(12) 0.0037(9) 0.0039(9) 0.0012(9)
O5 0.0204(12) 0.0267(11) 0.0409(14) 0.0105(10) 0.0096(10) 0.0066(9)
O6 0.0175(11) 0.0576(15) 0.0188(11) 0.0109(10) 0.0042(9) 0.0055(10)
N1 0.0204(13) 0.0232(13) 0.0243(14) 0.0038(10) 0.0072(11) 0.0034(10)
N2 0.0225(14) 0.0267(13) 0.0253(14) 0.0029(11) 0.0074(11) 0.0029(11)
P1 0.0142(4) 0.0263(4) 0.0191(4) 0.0026(3) 0.0028(3) 0.0054(3)
P2 0.0120(4) 0.0272(4) 0.0199(4) 0.0064(3) 0.0034(3) 0.0030(3)
C1 0.0227(17) 0.0311(18) 0.046(2) 0.0124(15) 0.0089(15) 0.0069(14)
C2 0.032(2) 0.037(2) 0.073(3) 0.021(2) 0.007(2) 0.0111(17)
C3 0.043(2) 0.034(2) 0.060(3) 0.0261(19) 0.001(2) 0.0085(18)
C4 0.0306(19) 0.0298(18) 0.050(2) 0.0145(16) 0.0128(17) 0.0022(15)
C5 0.0266(17) 0.0185(14) 0.0273(17) 0.0002(12) 0.0093(14) 0.0016(13)
C6 0.0201(15) 0.0219(15) 0.0219(16) -0.0008(12) 0.0075(12) 0.0013(12)
C7 0.0295(19) 0.0301(17) 0.037(2) 0.0025(15) 0.0139(16) -0.0032(14)
C8 0.0201(18) 0.044(2) 0.046(2) -0.0021(17) 0.0104(16) -0.0051(15)
C9 0.0223(18) 0.047(2) 0.041(2) 0.0015(17) 0.0024(16) 0.0072(16)
C10 0.0248(18) 0.0383(19) 0.033(2) 0.0057(15) 0.0043(15) 0.0076(15)
C11 0.0260(19) 0.061(2) 0.030(2) -0.0088(17) 0.0103(15) 0.0043(17)
C12 0.0194(16) 0.0336(17) 0.0226(16) 0.0004(13) 0.0107(13) 0.0016(13)
C13 0.0175(16) 0.0315(17) 0.0292(18) 0.0047(13) 0.0088(13) 0.0055(13)
C14 0.0143(14) 0.0253(15) 0.0182(15) 0.0045(12) 0.0056(12) 0.0019(12)
C15 0.0191(15) 0.0292(16) 0.0153(15) 0.0005(12) 0.0032(12) 0.0072(12)
C16 0.0147(14) 0.0264(15) 0.0167(15) 0.0030(12) 0.0030(12) 0.0046(12)
C17 0.0186(16) 0.0336(17) 0.0163(15) -0.0006(13) 0.0015(12) 0.0010(13)

loop_
_atom_type_symbol
_atom_type_description
_atom_type_scat_dispersion_real
_atom_type_scat_dispersion_imag
_atom_type_scat_source
C C 0.0033 0.0016 'International Tables Vol C Tables 4.2.6.8 and 6.1.1.4'
H H 0.0000 0.0000 'International Tables Vol C Tables 4.2.6.8 and 6.1.1.4'
O O 0.0106 0.0060 'International Tables Vol C Tables 4.2.6.8 and 6.1.1.4'
P P 0.1023 0.0942 'International Tables Vol C Tables 4.2.6.8 and 6.1.1.4'
Zn Zn 0.2839 1.4301 'International Tables Vol C Tables 4.2.6.8 and 6.1.1.4'
N N 0.0061 0.0033 'International Tables Vol C Tables 4.2.6.8 and 6.1.1.4'

loop_
_geom_angle_atom_site_label_1
_geom_angle_atom_site_label_2
_geom_angle_atom_site_label_3
_geom_angle
_geom_angle_site_symmetry_1
_geom_angle_site_symmetry_3
O6 Zn1 O3 109.55(9) 2_767 .
O6 Zn1 O4 97.33(9) 2_767 1_455
O3 Zn1 O4 92.68(8) . 1_455
O6 Zn1 N1 131.75(10) 2_767 .
O3 Zn1 N1 117.36(9) . .
O4 Zn1 N1 91.34(9) 1_455 .
O6 Zn1 N2 87.70(9) 2_767 .
O3 Zn1 N2 97.25(9) . .
O4 Zn1 N2 166.69(9) 1_455 .
N1 Zn1 N2 76.24(10) . .
P1 O3 Zn1 125.08(12) . .
P2 O4 Zn1 130.76(12) . 1_655
P2 O6 Zn1 140.01(13) . 2_767
C1 N1 C5 118.8(3) . .
C1 N1 Zn1 122.5(2) . .
C5 N1 Zn1 117.3(2) . .
C10 N2 C6 118.2(3) . .
C10 N2 Zn1 127.6(2) . .
C6 N2 Zn1 114.1(2) . .
O2 P1 O3 112.08(12) . .
O2 P1 O1 112.14(12) . .
O3 P1 O1 109.64(12) . .
O2 P1 C16 107.44(13) . .
O3 P1 C16 106.73(12) . .
O1 P1 C16 108.58(13) . .
O6 P2 O4 116.97(13) . .
O6 P2 O5 108.55(13) . .
O4 P2 O5 109.76(12) . .
O6 P2 C14 104.91(12) . .
O4 P2 C14 110.67(13) . .
O5 P2 C14 105.26(13) . .
N1 C1 C2 122.4(3) . .
C3 C2 C1 118.9(3) . .
C2 C3 C4 119.4(3) . .
C3 C4 C5 119.0(3) . .
N1 C5 C4 121.3(3) . .
N1 C5 C6 115.7(3) . .
C4 C5 C6 123.0(3) . .
N2 C6 C7 121.9(3) . .
N2 C6 C5 115.0(3) . .
C7 C6 C5 123.1(3) . .
C8 C7 C6 118.8(3) . .
C9 C8 C7 119.6(3) . .
C8 C9 C10 118.6(3) . .
N2 C10 C9 122.8(3) . .
C13 C12 C17 118.2(3) . .
C13 C12 C11 121.1(3) . .
C17 C12 C11 120.7(3) . .
C12 C13 C14 122.0(3) . .
C13 C14 C15 118.5(3) . .
C13 C14 P2 122.4(2) . .
C15 C14 P2 119.1(2) . .
C16 C15 C14 121.0(3) . .
C15 C16 C17 118.7(3) . .
C15 C16 P1 120.4(2) . .
C17 C16 P1 120.8(2) . .
C12 C17 C16 121.5(3) . .

loop_
_geom_bond_atom_site_label_1
_geom_bond_atom_site_label_2
_geom_bond_distance
_geom_bond_site_symmetry_2
Zn1 O6 1.945(2) 2_767
Zn1 O3 2.006(2) .
Zn1 O4 2.057(2) 1_455
Zn1 N1 2.081(2) .
Zn1 N2 2.206(3) .
O1 P1 1.537(2) .
O2 P1 1.514(2) .
O3 P1 1.525(2) .
O4 P2 1.500(2) .
O4 Zn1 2.057(2) 1_655
O5 P2 1.585(2) .
O6 P2 1.499(2) .
O6 Zn1 1.945(2) 2_767
N1 C1 1.331(4) .
N1 C5 1.348(4) .
N2 C10 1.334(4) .
N2 C6 1.346(4) .
P1 C16 1.807(3) .
P2 C14 1.798(3) .
C1 C2 1.376(5) .
C2 C3 1.363(5) .
C3 C4 1.378(5) .
C4 C5 1.381(4) .
C5 C6 1.485(4) .
C6 C7 1.384(4) .
C7 C8 1.380(5) .
C8 C9 1.365(5) .
C9 C10 1.382(4) .
C11 C12 1.505(4) .
C12 C13 1.386(4) .
C12 C17 1.392(4) .
C13 C14 1.389(4) .
C14 C15 1.397(4) .
C15 C16 1.393(4) .
C16 C17 1.393(4) .

loop_
_geom_hbond_atom_site_label_D
_geom_hbond_atom_site_label_H
_geom_hbond_atom_site_label_A
_geom_hbond_distance_DH
_geom_hbond_distance_HA
_geom_hbond_distance_DA
_geom_hbond_angle_DHA
_geom_hbond_site_symmetry_A
O2 H2B O1 0.82 1.73 2.511(3) 158.3 2_666
O5 H5A O3 0.82 1.91 2.719(3) 167.1 1_655
C1 H1A O4 0.93 2.42 3.001(4) 120.3 1_455
C13 H13A O5 0.93 2.68 3.044(4) 104.1 .
C15 H15A O3 0.93 2.64 3.012(3) 104.4 .
C15 H15A O6 0.93 2.69 3.005(3) 100.5 .
C17 H17A O2 0.93 2.77 3.083(4) 100.9 .
